data_1537940
loop_
_publ_author_name
'Buckle, H.'

_publ_section_title
;
 Aufbau und Mikrohaerte der Zwei- und Dreistoffsysteme der Metalle Niob,
 Tantal, Molybdaen und Wolfram
;
_journal_name_full 'Zeitschrift fuer Metallkunde'
_journal_page_first 53
_journal_page_last 56
_journal_volume 37
_journal_year 1946
_chemical_formula_sum 'Mo Ta'
_space_group_IT_number 229
_symmetry_space_group_name_Hall '-I 4 2 3'
_symmetry_space_group_name_H-M 'I m -3 m'
_cell_angle_alpha 90
_cell_angle_beta 90
_cell_angle_gamma 90
_cell_formula_units_Z 1
_cell_length_a 3.258
_cell_length_b 3.258
_cell_length_c 3.258
_cell_volume 34.582
_citation_journal_id_ASTM ZEMTAE
_cod_data_source_file Buckle_ZEMTAE_1946_735.cif
_cod_data_source_block Mo1Ta1
_cod_original_cell_volume 34.58224
_cod_original_formula_sum 'Mo1 Ta1'
_cod_database_code 1537940

loop_
_symmetry_equiv_pos_as_xyz
x,y,z
-y,x,z
-x,-y,z
y,-x,z
x,-y,-z
y,x,-z
-x,y,-z
-y,-x,-z
z,x,y
-x,z,y
-z,-x,y
x,-z,y
z,-x,-y
x,z,-y
-z,x,-y
-x,-z,-y
y,z,x
y,-z,-x
z,y,-x
-y,z,-x
-z,-y,-x
-y,-z,x
z,-y,x
-z,y,x
-x,-y,-z
y,-x,-z
x,y,-z
-y,x,-z
-x,y,z
-y,-x,z
x,-y,z
y,x,z
-z,-x,-y
x,-z,-y
z,x,-y
-x,z,-y
-z,x,y
-x,-z,y
z,-x,y
x,z,y
-y,-z,-x
-y,z,x
-z,-y,x
y,-z,x
z,y,x
y,z,-x
-z,y,-x
z,-y,-x
x+1/2,y+1/2,z+1/2
-y+1/2,x+1/2,z+1/2
-x+1/2,-y+1/2,z+1/2
y+1/2,-x+1/2,z+1/2
x+1/2,-y+1/2,-z+1/2
y+1/2,x+1/2,-z+1/2
-x+1/2,y+1/2,-z+1/2
-y+1/2,-x+1/2,-z+1/2
z+1/2,x+1/2,y+1/2
-x+1/2,z+1/2,y+1/2
-z+1/2,-x+1/2,y+1/2
x+1/2,-z+1/2,y+1/2
z+1/2,-x+1/2,-y+1/2
x+1/2,z+1/2,-y+1/2
-z+1/2,x+1/2,-y+1/2
-x+1/2,-z+1/2,-y+1/2
y+1/2,z+1/2,x+1/2
y+1/2,-z+1/2,-x+1/2
z+1/2,y+1/2,-x+1/2
-y+1/2,z+1/2,-x+1/2
-z+1/2,-y+1/2,-x+1/2
-y+1/2,-z+1/2,x+1/2
z+1/2,-y+1/2,x+1/2
-z+1/2,y+1/2,x+1/2
-x+1/2,-y+1/2,-z+1/2
y+1/2,-x+1/2,-z+1/2
x+1/2,y+1/2,-z+1/2
-y+1/2,x+1/2,-z+1/2
-x+1/2,y+1/2,z+1/2
-y+1/2,-x+1/2,z+1/2
x+1/2,-y+1/2,z+1/2
y+1/2,x+1/2,z+1/2
-z+1/2,-x+1/2,-y+1/2
x+1/2,-z+1/2,-y+1/2
z+1/2,x+1/2,-y+1/2
-x+1/2,z+1/2,-y+1/2
-z+1/2,x+1/2,y+1/2
-x+1/2,-z+1/2,y+1/2
z+1/2,-x+1/2,y+1/2
x+1/2,z+1/2,y+1/2
-y+1/2,-z+1/2,-x+1/2
-y+1/2,z+1/2,x+1/2
-z+1/2,-y+1/2,x+1/2
y+1/2,-z+1/2,x+1/2
z+1/2,y+1/2,x+1/2
y+1/2,z+1/2,-x+1/2
-z+1/2,y+1/2,-x+1/2
z+1/2,-y+1/2,-x+1/2

loop_
_atom_site_label
_atom_site_type_symbol
_atom_site_fract_x
_atom_site_fract_y
_atom_site_fract_z
_atom_site_occupancy
_atom_site_U_iso_or_equiv
Mo1 Mo 0 0 0 0.5 0.0
Ta1 Ta 0 0 0 0.5 0.0
